data_4085365
loop_
_publ_author_name
'Romanov, Alexander S.'
'Bochmann, Manfred'

_publ_section_title
;
 Gold(I) and Gold(III) Complexes of Cyclic (Alkyl)(amino)carbenes.
;
_journal_issue 11
_journal_name_full Organometallics
_journal_page_first 2439
_journal_page_last 2454
_journal_paper_doi 10.1021/om501211p
_journal_volume 34
_journal_year 2015
_chemical_formula_moiety '2(C28 H39 Au N2), C H2 Cl2'
_chemical_formula_sum 'C28.5 H40 Au Cl N2'
_chemical_formula_weight 643.04
_chemical_name_systematic
; 
 ? 
;
_space_group_crystal_system triclinic
_space_group_IT_number 2
_space_group_name_Hall '-P 1'
_space_group_name_H-M_alt 'P -1'
_symmetry_space_group_name_Hall '-P 1'
_symmetry_space_group_name_H-M 'P -1'
_atom_sites_solution_hydrogens geom
_atom_sites_solution_primary direct
_atom_sites_solution_secondary difmap
_audit_creation_method SHELXL-97
_cell_angle_alpha 100.850(3)
_cell_angle_beta 97.045(4)
_cell_angle_gamma 94.389(3)
_cell_formula_units_Z 4
_cell_length_a 11.3982(4)
_cell_length_b 11.7134(5)
_cell_length_c 20.4073(6)
_cell_measurement_reflns_used 6784
_cell_measurement_temperature 140(2)
_cell_measurement_theta_max 32.4008
_cell_measurement_theta_min 3.0893
_cell_volume 2641.80(17)
_computing_cell_refinement
;                                                        
CrysAlisPro, Agilent Technologies,                       
Version 1.171.36.21 (release 14-08-2012 CrysAlis171 .NET)
(compiled Sep 14 2012,17:21:16)                          
;
_computing_data_collection
;                                                        
CrysAlisPro, Agilent Technologies,                       
Version 1.171.36.21 (release 14-08-2012 CrysAlis171 .NET)
(compiled Sep 14 2012,17:21:16)                          
;
_computing_data_reduction
;                                                        
CrysAlisPro, Agilent Technologies,                       
Version 1.171.36.21 (release 14-08-2012 CrysAlis171 .NET)
(compiled Sep 14 2012,17:21:16)                          
;
_computing_molecular_graphics 'ORTEP (Johnson, 1976 and Farrugia, 1997)'
_computing_publication_material 'SHELXL-97 (Sheldrick, 2008) and WINGX (Farrugia, 1999)'
_computing_structure_refinement 'SHELXL-97 (Sheldrick, 2008)'
_computing_structure_solution 'SHELXS-97 (Sheldrick, 2008)'
_diffrn_ambient_temperature 140(2)
_diffrn_detector_area_resol_mean 16.0050
_diffrn_measured_fraction_theta_full 0.997
_diffrn_measured_fraction_theta_max 0.997
_diffrn_measurement_device_type
;                                             
 'Oxford Diffraction Xcalibur 3/Sapphire3 CCD'
;
_diffrn_measurement_method 'Thin slice \w scans'
_diffrn_radiation_monochromator graphite
_diffrn_radiation_source 'Enhance (Mo) X-ray Source'
_diffrn_radiation_type Mo-K\a
_diffrn_radiation_wavelength 0.71073
_diffrn_reflns_av_R_equivalents 0.0261
_diffrn_reflns_av_sigmaI/netI 0.0437
_diffrn_reflns_limit_h_max 14
_diffrn_reflns_limit_h_min -13
_diffrn_reflns_limit_k_max 14
_diffrn_reflns_limit_k_min -9
_diffrn_reflns_limit_l_max 25
_diffrn_reflns_limit_l_min -24
_diffrn_reflns_number 13607
_diffrn_reflns_theta_full 26.00
_diffrn_reflns_theta_max 26.00
_diffrn_reflns_theta_min 3.10
_exptl_absorpt_coefficient_mu 5.689
_exptl_absorpt_correction_T_max 0.4112
_exptl_absorpt_correction_T_min 0.2408
_exptl_absorpt_correction_type multi-scan
_exptl_absorpt_process_details
;                                                              
 CrysAlisPro RED, Oxford Diffraction Ltd., Version 1.171.33.66 
 Empirical absorption correction using spherical harmonics,    
  implemented in SCALE3 ABSPACK scaling algorithm.             
;
_exptl_crystal_colour colorless
_exptl_crystal_density_diffrn 1.617
_exptl_crystal_density_meas ?
_exptl_crystal_density_method 'not measured'
_exptl_crystal_description block
_exptl_crystal_F_000 1284
_exptl_crystal_size_max 0.35
_exptl_crystal_size_mid 0.33
_exptl_crystal_size_min 0.19
_refine_diff_density_max 0.813
_refine_diff_density_min -0.818
_refine_diff_density_rms 0.101
_refine_ls_extinction_method none
_refine_ls_goodness_of_fit_ref 0.973
_refine_ls_hydrogen_treatment constr
_refine_ls_matrix_type full
_refine_ls_number_parameters 598
_refine_ls_number_reflns 8283
_refine_ls_number_restraints 0
_refine_ls_restrained_S_all 0.973
_refine_ls_R_factor_all 0.0343
_refine_ls_R_factor_gt 0.0259
_refine_ls_shift/su_max 0.002
_refine_ls_shift/su_mean 0.000
_refine_ls_structure_factor_coef Fsqd
_refine_ls_weighting_details 'calc w=1/[\s^2^(Fo^2^)+(0.0260P)^2^+0.2000P] where P=(Fo^2^+2Fc^2^)/3'
_refine_ls_weighting_scheme calc
_refine_ls_wR_factor_gt 0.0555
_refine_ls_wR_factor_ref 0.0597
_reflns_number_gt 7075
_reflns_number_total 8283
_reflns_threshold_expression >2sigma(I)
_cod_data_source_file om501211p_si_002.cif
_cod_data_source_block 18_AdCAACAuCN
_cod_depositor_comments
;
The following automatic conversions were performed:

'_exptl_crystal_density_meas' value 'not measured' was changed to '?'
- the value is perceived as not measured.

Automatic conversion script
Id: cif_fix_values 3008 2015-01-20 13:52:24Z robertas 

 Adding full bibliography for 4085360--4085377.cif.

 Adding full bibliography for 4085360--4085377.cif.
;
_cod_database_code 4085365

loop_
_symmetry_equiv_pos_as_xyz
'x, y, z'
'-x, -y, -z'

loop_
_atom_site_label
_atom_site_type_symbol
_atom_site_fract_x
_atom_site_fract_y
_atom_site_fract_z
_atom_site_U_iso_or_equiv
_atom_site_adp_type
_atom_site_occupancy
_atom_site_symmetry_multiplicity
_atom_site_calc_flag
_atom_site_refinement_flags
Au1A Au 0.413866(14) 0.536776(16) 0.332520(7) 0.01459(6) Uani 1 1 d .
Au1B Au 0.850726(14) 1.013208(16) 0.168878(7) 0.01606(6) Uani 1 1 d .
N1B N 0.6181(3) 0.9872(3) 0.21413(15) 0.0122(9) Uani 1 1 d .
N1A N 0.1529(3) 0.5011(3) 0.30658(16) 0.0149(9) Uani 1 1 d .
C1A C 0.2482(4) 0.4588(4) 0.33193(18) 0.0156(11) Uani 1 1 d .
C28A C 0.5807(4) 0.6119(5) 0.33721(19) 0.0185(12) Uani 1 1 d .
C1B C 0.6891(4) 0.9335(4) 0.17604(18) 0.0148(11) Uani 1 1 d .
N2A N 0.6759(3) 0.6502(4) 0.34203(18) 0.0280(11) Uani 1 1 d .
C6B C 0.6255(4) 1.2032(4) 0.23368(19) 0.0175(11) Uani 1 1 d .
C14B C 0.5810(4) 1.2025(4) 0.1597(2) 0.0208(12) Uani 1 1 d .
H14A H 0.5620 1.1211 0.1360 0.025 Uiso 1 1 calc R
C28B C 1.0094(4) 1.0917(5) 0.1619(2) 0.0258(13) Uani 1 1 d .
C11A C 0.1818(4) 0.7320(5) 0.3992(2) 0.0215(12) Uani 1 1 d .
H11A H 0.1811 0.6545 0.4108 0.026 Uiso 1 1 calc R
C10A C 0.1564(4) 0.7154(4) 0.3227(2) 0.0168(11) Uani 1 1 d .
C3A C 0.0768(4) 0.3245(4) 0.3300(2) 0.0202(12) Uani 1 1 d .
H3AA H 0.0672 0.2623 0.2904 0.024 Uiso 1 1 calc R
H3AB H 0.0310 0.2998 0.3628 0.024 Uiso 1 1 calc R
C5A C 0.1556(4) 0.6070(4) 0.27931(19) 0.0149(11) Uani 1 1 d .
C17A C 0.2808(4) 0.2462(4) 0.3380(2) 0.0183(11) Uani 1 1 d .
H17A H 0.2721 0.2267 0.2887 0.022 Uiso 1 1 calc R
C2A C 0.2106(4) 0.3531(4) 0.36020(19) 0.0168(11) Uani 1 1 d .
C27B C 0.3987(4) 0.9969(4) 0.1994(2) 0.0217(12) Uani 1 1 d .
H27A H 0.4035 1.0631 0.2357 0.032 Uiso 1 1 calc R
H27B H 0.3234 0.9514 0.1950 0.032 Uiso 1 1 calc R
H27C H 0.4062 1.0235 0.1582 0.032 Uiso 1 1 calc R
C3B C 0.4997(4) 0.8177(4) 0.1560(2) 0.0182(11) Uani 1 1 d .
H3BA H 0.4527 0.8293 0.1153 0.022 Uiso 1 1 calc R
H3BB H 0.4673 0.7462 0.1676 0.022 Uiso 1 1 calc R
C5B C 0.6515(4) 1.1021(4) 0.25708(19) 0.0144(11) Uani 1 1 d .
C25B C 0.6969(4) 0.7251(4) 0.18536(19) 0.0133(10) Uani 1 1 d .
H25A H 0.6960 0.7521 0.2337 0.016 Uiso 1 1 calc R
C17B C 0.6427(4) 0.7656(4) 0.07029(18) 0.0166(11) Uani 1 1 d .
H17B H 0.6055 0.8183 0.0439 0.020 Uiso 1 1 calc R
C2B C 0.6329(4) 0.8105(4) 0.14544(18) 0.0152(11) Uani 1 1 d .
C6A C 0.1515(4) 0.5972(4) 0.20891(19) 0.0155(11) Uani 1 1 d .
C7A C 0.1409(4) 0.6992(5) 0.1839(2) 0.0228(13) Uani 1 1 d .
H7AA H 0.1390 0.6958 0.1379 0.027 Uiso 1 1 calc R
C18B C 0.5753(4) 0.6433(4) 0.0471(2) 0.0218(12) Uani 1 1 d .
H18A H 0.5772 0.6162 -0.0006 0.026 Uiso 1 1 calc R
H18B H 0.4930 0.6463 0.0543 0.026 Uiso 1 1 calc R
C9A C 0.1443(4) 0.8119(4) 0.2941(2) 0.0202(11) Uani 1 1 d .
H9AA H 0.1437 0.8844 0.3220 0.024 Uiso 1 1 calc R
C8A C 0.1330(4) 0.8043(5) 0.2250(2) 0.0223(12) Uani 1 1 d .
H8AA H 0.1202 0.8701 0.2068 0.027 Uiso 1 1 calc R
C8B C 0.6971(4) 1.3146(5) 0.3451(2) 0.0206(12) Uani 1 1 d .
H8BA H 0.7076 1.3857 0.3755 0.025 Uiso 1 1 calc R
C24A C 0.3649(4) 0.4064(5) 0.4666(2) 0.0212(12) Uani 1 1 d .
H24A H 0.3987 0.4727 0.4505 0.025 Uiso 1 1 calc R
H24B H 0.3755 0.4256 0.5155 0.025 Uiso 1 1 calc R
C25A C 0.2315(4) 0.3814(5) 0.43936(19) 0.0200(12) Uani 1 1 d .
H25B H 0.1909 0.4498 0.4557 0.024 Uiso 1 1 calc R
C22B C 0.7718(4) 0.7589(4) 0.0564(2) 0.0197(12) Uani 1 1 d .
H22A H 0.7733 0.7317 0.0086 0.024 Uiso 1 1 calc R
H22B H 0.8157 0.8358 0.0700 0.024 Uiso 1 1 calc R
C19B C 0.6334(4) 0.5579(4) 0.0872(2) 0.0208(12) Uani 1 1 d .
H19A H 0.5903 0.4797 0.0727 0.025 Uiso 1 1 calc R
C10B C 0.7099(4) 1.1062(4) 0.32330(19) 0.0162(11) Uani 1 1 d .
C12A C 0.0863(4) 0.7970(5) 0.4341(2) 0.0264(13) Uani 1 1 d .
H12A H 0.0088 0.7612 0.4132 0.040 Uiso 1 1 calc R
H12B H 0.0944 0.8773 0.4298 0.040 Uiso 1 1 calc R
H12C H 0.0964 0.7928 0.4809 0.040 Uiso 1 1 calc R
C4B C 0.4986(4) 0.9219(4) 0.21386(19) 0.0164(11) Uani 1 1 d .
C9B C 0.7297(4) 1.2147(4) 0.3659(2) 0.0192(12) Uani 1 1 d .
H9BA H 0.7660 1.2205 0.4100 0.023 Uiso 1 1 calc R
C11B C 0.7598(4) 1.0015(4) 0.3455(2) 0.0195(12) Uani 1 1 d .
H11B H 0.7300 0.9326 0.3104 0.023 Uiso 1 1 calc R
C13A C 0.3046(4) 0.7964(5) 0.4246(2) 0.0267(13) Uani 1 1 d .
H13A H 0.3625 0.7555 0.4019 0.040 Uiso 1 1 calc R
H13B H 0.3226 0.8003 0.4723 0.040 Uiso 1 1 calc R
H13C H 0.3061 0.8741 0.4158 0.040 Uiso 1 1 calc R
C24B C 0.8259(4) 0.7180(4) 0.17168(19) 0.0202(12) Uani 1 1 d .
H24C H 0.8633 0.6656 0.1974 0.024 Uiso 1 1 calc R
H24D H 0.8699 0.7947 0.1860 0.024 Uiso 1 1 calc R
C4A C 0.0349(4) 0.4358(4) 0.3113(2) 0.0196(12) Uani 1 1 d .
C14A C 0.1701(4) 0.4848(5) 0.16148(19) 0.0201(12) Uani 1 1 d .
H14B H 0.1669 0.4206 0.1861 0.024 Uiso 1 1 calc R
C7B C 0.6489(4) 1.3088(5) 0.2791(2) 0.0207(12) Uani 1 1 d .
H7BA H 0.6318 1.3772 0.2647 0.025 Uiso 1 1 calc R
C23B C 0.6327(4) 0.6013(4) 0.16311(19) 0.0192(11) Uani 1 1 d .
H23A H 0.5514 0.6017 0.1726 0.023 Uiso 1 1 calc R
H23B H 0.6720 0.5490 0.1881 0.023 Uiso 1 1 calc R
C16A C 0.0764(4) 0.4535(5) 0.0989(2) 0.0317(15) Uani 1 1 d .
H16A H -0.0014 0.4522 0.1123 0.048 Uiso 1 1 calc R
H16B H 0.0868 0.3780 0.0737 0.048 Uiso 1 1 calc R
H16C H 0.0851 0.5109 0.0714 0.048 Uiso 1 1 calc R
N2B N 1.1012(4) 1.1354(5) 0.1581(2) 0.0461(15) Uani 1 1 d .
C26A C -0.0266(4) 0.5078(5) 0.3650(2) 0.0296(13) Uani 1 1 d .
H26A H 0.0259 0.5267 0.4069 0.044 Uiso 1 1 calc R
H26B H -0.0976 0.4633 0.3707 0.044 Uiso 1 1 calc R
H26C H -0.0468 0.5785 0.3511 0.044 Uiso 1 1 calc R
C13B C 0.8952(4) 1.0149(5) 0.3510(2) 0.0300(14) Uani 1 1 d .
H13D H 0.9180 1.0253 0.3086 0.045 Uiso 1 1 calc R
H13E H 0.9258 0.9461 0.3626 0.045 Uiso 1 1 calc R
H13F H 0.9270 1.0818 0.3853 0.045 Uiso 1 1 calc R
C20B C 0.7638(4) 0.5537(4) 0.0744(2) 0.0233(13) Uani 1 1 d .
H20A H 0.8015 0.5003 0.0993 0.028 Uiso 1 1 calc R
H20B H 0.7664 0.5256 0.0268 0.028 Uiso 1 1 calc R
C15A C 0.2943(4) 0.4994(5) 0.1408(2) 0.0297(14) Uani 1 1 d .
H15A H 0.3530 0.5140 0.1802 0.045 Uiso 1 1 calc R
H15B H 0.2999 0.5640 0.1181 0.045 Uiso 1 1 calc R
H15C H 0.3079 0.4293 0.1110 0.045 Uiso 1 1 calc R
Cl2 Cl 0.33397(17) 0.97616(16) 0.01172(7) 0.0562(5) Uani 1 1 d .
Cl1 Cl 0.1252(3) 0.8340(2) 0.02946(11) 0.1115(9) Uani 1 1 d .
C22A C 0.4138(4) 0.2711(4) 0.3663(2) 0.0212(12) Uani 1 1 d .
H22C H 0.4545 0.2034 0.3510 0.025 Uiso 1 1 calc R
H22D H 0.4486 0.3366 0.3499 0.025 Uiso 1 1 calc R
C21A C 0.4292(4) 0.2992(4) 0.4432(2) 0.0218(12) Uani 1 1 d .
H21A H 0.5139 0.3160 0.4608 0.026 Uiso 1 1 calc R
C21B C 0.8292(4) 0.6736(4) 0.0965(2) 0.0223(12) Uani 1 1 d .
H21B H 0.9120 0.6701 0.0887 0.027 Uiso 1 1 calc R
C26B C 0.4875(4) 0.8861(5) 0.2809(2) 0.0210(12) Uani 1 1 d .
H26D H 0.5501 0.8391 0.2912 0.031 Uiso 1 1 calc R
H26E H 0.4120 0.8418 0.2780 0.031 Uiso 1 1 calc R
H26F H 0.4935 0.9547 0.3158 0.031 Uiso 1 1 calc R
C15B C 0.6798(4) 1.2584(5) 0.1280(2) 0.0261(13) Uani 1 1 d .
H15D H 0.7474 1.2145 0.1306 0.039 Uiso 1 1 calc R
H15E H 0.7021 1.3373 0.1520 0.039 Uiso 1 1 calc R
H15F H 0.6518 1.2584 0.0817 0.039 Uiso 1 1 calc R
C27A C -0.0479(4) 0.4100(5) 0.2442(2) 0.0251(13) Uani 1 1 d .
H27D H -0.0699 0.4821 0.2329 0.038 Uiso 1 1 calc R
H27E H -0.1180 0.3623 0.2482 0.038 Uiso 1 1 calc R
H27F H -0.0078 0.3695 0.2096 0.038 Uiso 1 1 calc R
C18A C 0.2292(4) 0.1416(5) 0.3643(2) 0.0239(12) Uani 1 1 d .
H18C H 0.1456 0.1237 0.3465 0.029 Uiso 1 1 calc R
H18D H 0.2697 0.0737 0.3489 0.029 Uiso 1 1 calc R
C23A C 0.1823(4) 0.2773(5) 0.4662(2) 0.0239(12) Uani 1 1 d .
H23C H 0.0975 0.2614 0.4512 0.029 Uiso 1 1 calc R
H23D H 0.1946 0.2956 0.5151 0.029 Uiso 1 1 calc R
C12B C 0.7226(4) 0.9785(5) 0.4118(2) 0.0279(13) Uani 1 1 d .
H12D H 0.6389 0.9845 0.4111 0.042 Uiso 1 1 calc R
H12E H 0.7659 1.0351 0.4487 0.042 Uiso 1 1 calc R
H12F H 0.7395 0.9015 0.4170 0.042 Uiso 1 1 calc R
C20A C 0.3773(4) 0.1941(5) 0.4687(2) 0.0287(13) Uani 1 1 d .
H20C H 0.3882 0.2105 0.5175 0.034 Uiso 1 1 calc R
H20D H 0.4181 0.1263 0.4535 0.034 Uiso 1 1 calc R
C16B C 0.4696(5) 1.2654(5) 0.1511(2) 0.0326(14) Uani 1 1 d .
H16D H 0.4072 1.2280 0.1696 0.049 Uiso 1 1 calc R
H16E H 0.4450 1.2623 0.1040 0.049 Uiso 1 1 calc R
H16F H 0.4864 1.3455 0.1741 0.049 Uiso 1 1 calc R
C19A C 0.2440(4) 0.1689(5) 0.4413(2) 0.0286(13) Uani 1 1 d .
H19B H 0.2098 0.1020 0.4576 0.034 Uiso 1 1 calc R
C29 C 0.1829(7) 0.9710(7) 0.0209(3) 0.064(2) Uani 1 1 d .
H29A H 0.1726 1.0283 0.0602 0.077 Uiso 1 1 calc R
H29B H 0.1388 0.9918 -0.0182 0.077 Uiso 1 1 calc R

loop_
_atom_site_aniso_label
_atom_site_aniso_U_11
_atom_site_aniso_U_22
_atom_site_aniso_U_33
_atom_site_aniso_U_23
_atom_site_aniso_U_13
_atom_site_aniso_U_12
Au1A 0.01295(9) 0.01288(12) 0.01853(9) 0.00494(7) 0.00278(6) -0.00025(8)
Au1B 0.01656(9) 0.01327(13) 0.01796(9) 0.00150(7) 0.00481(6) -0.00079(9)
N1B 0.0146(17) 0.011(3) 0.0121(16) 0.0035(15) 0.0040(12) -0.0004(18)
N1A 0.0147(18) 0.008(3) 0.0202(18) 0.0012(16) 0.0010(13) -0.0037(19)
C1A 0.019(2) 0.015(3) 0.0098(19) -0.0029(18) 0.0023(15) 0.000(2)
C28A 0.018(2) 0.021(3) 0.018(2) 0.007(2) 0.0042(16) 0.002(2)
C1B 0.020(2) 0.013(3) 0.0130(19) 0.0081(18) -0.0009(15) 0.003(2)
N2A 0.020(2) 0.033(3) 0.030(2) 0.008(2) 0.0040(15) -0.006(2)
C6B 0.014(2) 0.018(3) 0.019(2) 0.000(2) 0.0049(15) 0.004(2)
C14B 0.029(3) 0.012(3) 0.022(2) 0.006(2) -0.0005(18) 0.005(3)
C28B 0.027(3) 0.022(4) 0.025(2) -0.002(2) 0.0081(19) -0.004(3)
C11A 0.026(2) 0.020(3) 0.019(2) 0.002(2) 0.0052(17) 0.003(2)
C10A 0.011(2) 0.016(3) 0.023(2) 0.004(2) 0.0021(16) 0.000(2)
C3A 0.018(2) 0.014(3) 0.026(2) 0.003(2) 0.0023(17) -0.006(2)
C5A 0.010(2) 0.013(3) 0.022(2) 0.0037(19) 0.0023(15) 0.000(2)
C17A 0.020(2) 0.013(3) 0.021(2) -0.0004(19) 0.0027(16) 0.004(2)
C2A 0.019(2) 0.014(3) 0.017(2) 0.0038(19) 0.0033(16) -0.002(2)
C27B 0.016(2) 0.018(3) 0.031(2) 0.002(2) 0.0037(17) 0.002(2)
C3B 0.016(2) 0.009(3) 0.027(2) -0.001(2) 0.0029(16) -0.003(2)
C5B 0.015(2) 0.010(3) 0.016(2) -0.0030(18) 0.0041(15) -0.001(2)
C25B 0.018(2) 0.010(3) 0.0123(19) 0.0039(18) 0.0004(15) 0.001(2)
C17B 0.023(2) 0.016(3) 0.0111(19) 0.0025(18) 0.0018(16) -0.001(2)
C2B 0.016(2) 0.016(3) 0.0126(19) 0.0010(18) 0.0012(15) 0.000(2)
C6A 0.012(2) 0.015(3) 0.021(2) 0.0063(19) 0.0037(15) -0.003(2)
C7A 0.017(2) 0.032(4) 0.022(2) 0.009(2) 0.0033(17) 0.006(3)
C18B 0.025(2) 0.016(3) 0.020(2) -0.002(2) -0.0031(17) -0.001(2)
C9A 0.015(2) 0.009(3) 0.036(3) 0.006(2) 0.0039(18) -0.001(2)
C8A 0.012(2) 0.020(3) 0.037(3) 0.016(2) -0.0011(17) -0.002(2)
C8B 0.023(2) 0.012(3) 0.025(2) -0.004(2) 0.0095(17) -0.006(2)
C24A 0.025(2) 0.023(3) 0.014(2) 0.005(2) 0.0013(16) -0.005(2)
C25A 0.023(2) 0.021(3) 0.016(2) 0.000(2) 0.0051(16) 0.003(2)
C22B 0.025(2) 0.014(3) 0.019(2) -0.0001(19) 0.0065(17) -0.005(2)
C19B 0.027(2) 0.005(3) 0.026(2) -0.004(2) 0.0006(18) -0.005(2)
C10B 0.017(2) 0.014(3) 0.019(2) 0.0026(19) 0.0095(16) 0.000(2)
C12A 0.026(3) 0.029(4) 0.023(2) 0.001(2) 0.0048(18) 0.003(3)
C4B 0.018(2) 0.010(3) 0.020(2) 0.0016(19) 0.0031(16) 0.001(2)
C9B 0.018(2) 0.021(3) 0.017(2) -0.001(2) 0.0036(16) -0.001(2)
C11B 0.024(2) 0.015(3) 0.018(2) 0.003(2) 0.0003(17) 0.000(2)
C13A 0.026(3) 0.023(4) 0.027(2) -0.004(2) -0.0001(18) 0.003(3)
C24B 0.019(2) 0.016(3) 0.024(2) 0.002(2) -0.0004(17) 0.002(2)
C4A 0.016(2) 0.017(3) 0.026(2) 0.005(2) 0.0036(17) -0.002(2)
C14A 0.021(2) 0.023(3) 0.017(2) 0.004(2) 0.0021(16) 0.005(2)
C7B 0.014(2) 0.019(3) 0.030(2) 0.006(2) 0.0074(17) 0.001(2)
C23B 0.023(2) 0.013(3) 0.021(2) 0.0031(19) 0.0026(17) 0.002(2)
C16A 0.028(3) 0.038(4) 0.025(2) -0.006(2) -0.0010(19) 0.011(3)
N2B 0.034(3) 0.054(4) 0.047(3) -0.002(3) 0.017(2) -0.008(3)
C26A 0.017(2) 0.023(4) 0.047(3) 0.001(2) 0.0084(19) -0.004(3)
C13B 0.027(3) 0.032(4) 0.029(3) 0.006(2) -0.0030(19) 0.008(3)
C20B 0.027(3) 0.016(3) 0.026(2) -0.002(2) 0.0075(18) 0.007(3)
C15A 0.023(3) 0.042(4) 0.026(2) 0.007(2) 0.0063(18) 0.012(3)
Cl2 0.0938(13) 0.0419(12) 0.0331(7) 0.0078(7) 0.0116(7) 0.0038(11)
Cl1 0.167(3) 0.090(2) 0.0770(14) 0.0427(14) 0.0123(14) -0.049(2)
C22A 0.020(2) 0.013(3) 0.031(2) 0.003(2) 0.0056(18) 0.003(2)
C21A 0.020(2) 0.018(3) 0.028(2) 0.008(2) -0.0025(17) 0.000(2)
C21B 0.017(2) 0.019(3) 0.030(2) 0.001(2) 0.0075(17) 0.004(2)
C26B 0.018(2) 0.019(3) 0.026(2) 0.008(2) 0.0056(17) -0.002(2)
C15B 0.038(3) 0.021(4) 0.023(2) 0.012(2) 0.0067(19) 0.005(3)
C27A 0.014(2) 0.023(4) 0.036(3) 0.007(2) -0.0022(18) -0.003(2)
C18A 0.023(2) 0.018(3) 0.031(2) 0.006(2) 0.0035(18) 0.002(3)
C23A 0.024(2) 0.028(4) 0.018(2) 0.005(2) 0.0032(17) -0.009(3)
C12B 0.041(3) 0.024(4) 0.019(2) 0.009(2) 0.0019(19) -0.001(3)
C20A 0.029(3) 0.027(4) 0.031(3) 0.015(2) -0.0021(19) -0.005(3)
C16B 0.032(3) 0.024(4) 0.041(3) 0.012(2) -0.006(2) 0.006(3)
C19A 0.029(3) 0.024(4) 0.033(3) 0.014(2) 0.000(2) -0.007(3)
C29 0.097(6) 0.066(6) 0.037(3) 0.019(3) 0.022(3) 0.013(5)

loop_
_atom_type_symbol
_atom_type_description
_atom_type_scat_dispersion_real
_atom_type_scat_dispersion_imag
_atom_type_scat_source
C C 0.0033 0.0016 'International Tables Vol C Tables 4.2.6.8 and 6.1.1.4'
H H 0.0000 0.0000 'International Tables Vol C Tables 4.2.6.8 and 6.1.1.4'
N N 0.0061 0.0033 'International Tables Vol C Tables 4.2.6.8 and 6.1.1.4'
Au Au -2.0133 8.8022 'International Tables Vol C Tables 4.2.6.8 and 6.1.1.4'
Cl Cl 0.1484 0.1585 'International Tables Vol C Tables 4.2.6.8 and 6.1.1.4'

loop_
_geom_angle_atom_site_label_1
_geom_angle_atom_site_label_2
_geom_angle_atom_site_label_3
_geom_angle
C28A Au1A C1A 177.33(16)
C28B Au1B C1B 179.9(2)
C1B N1B C5B 123.0(4)
C1B N1B C4B 116.5(4)
C5B N1B C4B 120.5(3)
C1A N1A C5A 124.1(4)
C1A N1A C4A 115.6(4)
C5A N1A C4A 120.2(3)
N1A C1A C2A 109.2(4)
N1A C1A Au1A 121.4(4)
C2A C1A Au1A 129.4(3)
N2A C28A Au1A 176.4(5)
N1B C1B C2B 109.1(4)
N1B C1B Au1B 120.8(3)
C2B C1B Au1B 130.1(3)
C7B C6B C5B 117.8(4)
C7B C6B C14B 119.3(4)
C5B C6B C14B 122.8(4)
C15B C14B C6B 109.4(4)
C15B C14B C16B 110.0(4)
C6B C14B C16B 112.6(3)
C15B C14B H14A 108.2
C6B C14B H14A 108.2
C16B C14B H14A 108.2
N2B C28B Au1B 179.1(6)
C10A C11A C13A 110.1(4)
C10A C11A C12A 111.9(3)
C13A C11A C12A 110.6(4)
C10A C11A H11A 108.0
C13A C11A H11A 108.0
C12A C11A H11A 108.0
C9A C10A C5A 117.8(4)
C9A C10A C11A 119.0(4)
C5A C10A C11A 122.9(4)
C4A C3A C2A 106.8(4)
C4A C3A H3AA 110.4
C2A C3A H3AA 110.4
C4A C3A H3AB 110.4
C2A C3A H3AB 110.4
H3AA C3A H3AB 108.6
C10A C5A C6A 121.7(4)
C10A C5A N1A 119.5(4)
C6A C5A N1A 118.7(4)
C18A C17A C22A 108.2(4)
C18A C17A C2A 108.9(4)
C22A C17A C2A 112.0(4)
C18A C17A H17A 109.2
C22A C17A H17A 109.2
C2A C17A H17A 109.2
C1A C2A C3A 102.8(3)
C1A C2A C17A 113.1(4)
C3A C2A C17A 110.3(4)
C1A C2A C25A 111.2(4)
C3A C2A C25A 113.2(4)
C17A C2A C25A 106.3(3)
C4B C27B H27A 109.5
C4B C27B H27B 109.5
H27A C27B H27B 109.5
C4B C27B H27C 109.5
H27A C27B H27C 109.5
H27B C27B H27C 109.5
C4B C3B C2B 106.3(4)
C4B C3B H3BA 110.5
C2B C3B H3BA 110.5
C4B C3B H3BB 110.5
C2B C3B H3BB 110.5
H3BA C3B H3BB 108.7
C6B C5B C10B 122.0(4)
C6B C5B N1B 120.7(3)
C10B C5B N1B 117.3(4)
C23B C25B C24B 107.2(3)
C23B C25B C2B 109.9(3)
C24B C25B C2B 111.5(4)
C23B C25B H25A 109.4
C24B C25B H25A 109.4
C2B C25B H25A 109.4
C18B C17B C22B 108.6(4)
C18B C17B C2B 109.1(4)
C22B C17B C2B 113.1(3)
C18B C17B H17B 108.7
C22B C17B H17B 108.7
C2B C17B H17B 108.7
C1B C2B C17B 116.4(4)
C1B C2B C3B 102.7(3)
C17B C2B C3B 110.6(3)
C1B C2B C25B 107.6(3)
C17B C2B C25B 106.4(3)
C3B C2B C25B 113.4(4)
C7A C6A C5A 117.0(4)
C7A C6A C14A 119.5(4)
C5A C6A C14A 123.2(4)
C8A C7A C6A 121.9(4)
C8A C7A H7AA 119.0
C6A C7A H7AA 119.0
C17B C18B C19B 109.7(3)
C17B C18B H18A 109.7
C19B C18B H18A 109.7
C17B C18B H18B 109.7
C19B C18B H18B 109.7
H18A C18B H18B 108.2
C8A C9A C10A 121.9(4)
C8A C9A H9AA 119.0
C10A C9A H9AA 119.0
C7A C8A C9A 119.4(5)
C7A C8A H8AA 120.3
C9A C8A H8AA 120.3
C7B C8B C9B 119.9(4)
C7B C8B H8BA 120.1
C9B C8B H8BA 120.1
C21A C24A C25A 110.1(4)
C21A C24A H24A 109.6
C25A C24A H24A 109.6
C21A C24A H24B 109.6
C25A C24A H24B 109.6
H24A C24A H24B 108.2
C23A C25A C24A 107.7(4)
C23A C25A C2A 109.9(4)
C24A C25A C2A 111.1(3)
C23A C25A H25B 109.3
C24A C25A H25B 109.3
C2A C25A H25B 109.3
C21B C22B C17B 108.6(4)
C21B C22B H22A 110.0
C17B C22B H22A 110.0
C21B C22B H22B 110.0
C17B C22B H22B 110.0
H22A C22B H22B 108.3
C18B C19B C20B 108.7(4)
C18B C19B C23B 110.1(3)
C20B C19B C23B 108.2(3)
C18B C19B H19A 109.9
C20B C19B H19A 109.9
C23B C19B H19A 109.9
C9B C10B C5B 116.6(4)
C9B C10B C11B 120.2(4)
C5B C10B C11B 122.9(4)
C11A C12A H12A 109.5
C11A C12A H12B 109.5
H12A C12A H12B 109.5
C11A C12A H12C 109.5
H12A C12A H12C 109.5
H12B C12A H12C 109.5
N1B C4B C26B 112.0(3)
N1B C4B C27B 110.7(4)
C26B C4B C27B 108.1(3)
N1B C4B C3B 100.7(3)
C26B C4B C3B 113.1(4)
C27B C4B C3B 112.2(3)
C8B C9B C10B 122.0(4)
C8B C9B H9BA 119.0
C10B C9B H9BA 119.0
C10B C11B C12B 113.9(3)
C10B C11B C13B 110.1(4)
C12B C11B C13B 109.8(3)
C10B C11B H11B 107.6
C12B C11B H11B 107.6
C13B C11B H11B 107.6
C11A C13A H13A 109.5
C11A C13A H13B 109.5
H13A C13A H13B 109.5
C11A C13A H13C 109.5
H13A C13A H13C 109.5
H13B C13A H13C 109.5
C25B C24B C21B 110.2(3)
C25B C24B H24C 109.6
C21B C24B H24C 109.6
C25B C24B H24D 109.6
C21B C24B H24D 109.6
H24C C24B H24D 108.1
C26A C4A C3A 113.9(4)
C26A C4A N1A 109.7(4)
C3A C4A N1A 100.5(3)
C26A C4A C27A 108.9(3)
C3A C4A C27A 111.5(4)
N1A C4A C27A 112.1(4)
C6A C14A C16A 113.0(3)
C6A C14A C15A 108.2(4)
C16A C14A C15A 110.0(4)
C6A C14A H14B 108.5
C16A C14A H14B 108.5
C15A C14A H14B 108.5
C8B C7B C6B 121.4(5)
C8B C7B H7BA 119.3
C6B C7B H7BA 119.3
C25B C23B C19B 109.9(4)
C25B C23B H23A 109.7
C19B C23B H23A 109.7
C25B C23B H23B 109.7
C19B C23B H23B 109.7
H23A C23B H23B 108.2
C14A C16A H16A 109.5
C14A C16A H16B 109.5
H16A C16A H16B 109.5
C14A C16A H16C 109.5
H16A C16A H16C 109.5
H16B C16A H16C 109.5
C4A C26A H26A 109.5
C4A C26A H26B 109.5
H26A C26A H26B 109.5
C4A C26A H26C 109.5
H26A C26A H26C 109.5
H26B C26A H26C 109.5
C11B C13B H13D 109.5
C11B C13B H13E 109.5
H13D C13B H13E 109.5
C11B C13B H13F 109.5
H13D C13B H13F 109.5
H13E C13B H13F 109.5
C21B C20B C19B 109.7(4)
C21B C20B H20A 109.7
C19B C20B H20A 109.7
C21B C20B H20B 109.7
C19B C20B H20B 109.7
H20A C20B H20B 108.2
C14A C15A H15A 109.5
C14A C15A H15B 109.5
H15A C15A H15B 109.5
C14A C15A H15C 109.5
H15A C15A H15C 109.5
H15B C15A H15C 109.5
C21A C22A C17A 109.9(4)
C21A C22A H22C 109.7
C17A C22A H22C 109.7
C21A C22A H22D 109.7
C17A C22A H22D 109.7
H22C C22A H22D 108.2
C22A C21A C24A 109.1(3)
C22A C21A C20A 109.3(4)
C24A C21A C20A 110.2(4)
C22A C21A H21A 109.4
C24A C21A H21A 109.4
C20A C21A H21A 109.4
C20B C21B C22B 110.3(4)
C20B C21B C24B 109.9(4)
C22B C21B C24B 109.2(3)
C20B C21B H21B 109.2
C22B C21B H21B 109.2
C24B C21B H21B 109.2
C4B C26B H26D 109.5
C4B C26B H26E 109.5
H26D C26B H26E 109.5
C4B C26B H26F 109.5
H26D C26B H26F 109.5
H26E C26B H26F 109.5
C14B C15B H15D 109.5
C14B C15B H15E 109.5
H15D C15B H15E 109.5
C14B C15B H15F 109.5
H15D C15B H15F 109.5
H15E C15B H15F 109.5
C4A C27A H27D 109.5
C4A C27A H27E 109.5
H27D C27A H27E 109.5
C4A C27A H27F 109.5
H27D C27A H27F 109.5
H27E C27A H27F 109.5
C19A C18A C17A 110.3(4)
C19A C18A H18C 109.6
C17A C18A H18C 109.6
C19A C18A H18D 109.6
C17A C18A H18D 109.6
H18C C18A H18D 108.1
C25A C23A C19A 110.5(4)
C25A C23A H23C 109.5
C19A C23A H23C 109.5
C25A C23A H23D 109.5
C19A C23A H23D 109.5
H23C C23A H23D 108.1
C11B C12B H12D 109.5
C11B C12B H12E 109.5
H12D C12B H12E 109.5
C11B C12B H12F 109.5
H12D C12B H12F 109.5
H12E C12B H12F 109.5
C21A C20A C19A 109.1(4)
C21A C20A H20C 109.9
C19A C20A H20C 109.9
C21A C20A H20D 109.9
C19A C20A H20D 109.9
H20C C20A H20D 108.3
C14B C16B H16D 109.5
C14B C16B H16E 109.5
H16D C16B H16E 109.5
C14B C16B H16F 109.5
H16D C16B H16F 109.5
H16E C16B H16F 109.5
C23A C19A C18A 110.1(4)
C23A C19A C20A 108.6(4)
C18A C19A C20A 108.9(4)
C23A C19A H19B 109.7
C18A C19A H19B 109.7
C20A C19A H19B 109.7
Cl1 C29 Cl2 112.4(4)
Cl1 C29 H29A 109.1
Cl2 C29 H29A 109.1
Cl1 C29 H29B 109.1
Cl2 C29 H29B 109.1
H29A C29 H29B 107.9

loop_
_geom_bond_atom_site_label_1
_geom_bond_atom_site_label_2
_geom_bond_distance
Au1A C28A 2.017(5)
Au1A C1A 2.031(5)
Au1B C28B 1.999(6)
Au1B C1B 2.034(5)
N1B C1B 1.306(5)
N1B C5B 1.456(6)
N1B C4B 1.509(6)
N1A C1A 1.316(5)
N1A C5A 1.452(6)
N1A C4A 1.518(6)
C1A C2A 1.516(7)
C28A N2A 1.127(6)
C1B C2B 1.517(7)
C6B C7B 1.384(7)
C6B C5B 1.397(6)
C6B C14B 1.531(5)
C14B C15B 1.529(7)
C14B C16B 1.524(6)
C14B H14A 0.9800
C28B N2B 1.146(7)
C11A C10A 1.526(5)
C11A C13A 1.520(7)
C11A C12A 1.543(5)
C11A H11A 0.9800
C10A C9A 1.374(7)
C10A C5A 1.403(6)
C3A C4A 1.519(6)
C3A C2A 1.560(6)
C3A H3AA 0.9700
C3A H3AB 0.9700
C5A C6A 1.414(5)
C17A C18A 1.533(7)
C17A C22A 1.539(6)
C17A C2A 1.563(5)
C17A H17A 0.9800
C2A C25A 1.571(5)
C27B C4B 1.525(5)
C27B H27A 0.9600
C27B H27B 0.9600
C27B H27C 0.9600
C3B C4B 1.532(6)
C3B C2B 1.565(6)
C3B H3BA 0.9700
C3B H3BB 0.9700
C5B C10B 1.422(5)
C25B C23B 1.533(7)
C25B C24B 1.535(6)
C25B C2B 1.571(5)
C25B H25A 0.9800
C17B C18B 1.534(7)
C17B C22B 1.537(6)
C17B C2B 1.545(5)
C17B H17B 0.9800
C6A C7A 1.392(7)
C6A C14A 1.527(6)
C7A C8A 1.370(6)
C7A H7AA 0.9300
C18B C19B 1.545(6)
C18B H18A 0.9700
C18B H18B 0.9700
C9A C8A 1.385(6)
C9A H9AA 0.9300
C8A H8AA 0.9300
C8B C7B 1.378(6)
C8B C9B 1.379(7)
C8B H8BA 0.9300
C24A C21A 1.530(6)
C24A C25A 1.540(6)
C24A H24A 0.9700
C24A H24B 0.9700
C25A C23A 1.525(7)
C25A H25B 0.9800
C22B C21B 1.541(6)
C22B H22A 0.9700
C22B H22B 0.9700
C19B C20B 1.543(6)
C19B C23B 1.537(5)
C19B H19A 0.9800
C10B C9B 1.383(6)
C10B C11B 1.512(6)
C12A H12A 0.9600
C12A H12B 0.9600
C12A H12C 0.9600
C4B C26B 1.521(6)
C9B H9BA 0.9300
C11B C12B 1.530(6)
C11B C13B 1.528(6)
C11B H11B 0.9800
C13A H13A 0.9600
C13A H13B 0.9600
C13A H13C 0.9600
C24B C21B 1.530(6)
C24B H24C 0.9700
C24B H24D 0.9700
C4A C26A 1.528(6)
C4A C27A 1.530(5)
C14A C16A 1.528(5)
C14A C15A 1.533(6)
C14A H14B 0.9800
C7B H7BA 0.9300
C23B H23A 0.9700
C23B H23B 0.9700
C16A H16A 0.9600
C16A H16B 0.9600
C16A H16C 0.9600
C26A H26A 0.9600
C26A H26B 0.9600
C26A H26C 0.9600
C13B H13D 0.9600
C13B H13E 0.9600
C13B H13F 0.9600
C20B C21B 1.500(7)
C20B H20A 0.9700
C20B H20B 0.9700
C15A H15A 0.9600
C15A H15B 0.9600
C15A H15C 0.9600
Cl2 C29 1.753(7)
Cl1 C29 1.735(8)
C22A C21A 1.527(6)
C22A H22C 0.9700
C22A H22D 0.9700
C21A C20A 1.530(7)
C21A H21A 0.9800
C21B H21B 0.9800
C26B H26D 0.9600
C26B H26E 0.9600
C26B H26F 0.9600
C15B H15D 0.9600
C15B H15E 0.9600
C15B H15F 0.9600
C27A H27D 0.9600
C27A H27E 0.9600
C27A H27F 0.9600
C18A C19A 1.530(6)
C18A H18C 0.9700
C18A H18D 0.9700
C23A C19A 1.532(6)
C23A H23C 0.9700
C23A H23D 0.9700
C12B H12D 0.9600
C12B H12E 0.9600
C12B H12F 0.9600
C20A C19A 1.539(6)
C20A H20C 0.9700
C20A H20D 0.9700
C16B H16D 0.9600
C16B H16E 0.9600
C16B H16F 0.9600
C19A H19B 0.9800
C29 H29A 0.9700
C29 H29B 0.9700

loop_
_geom_torsion_atom_site_label_1
_geom_torsion_atom_site_label_2
_geom_torsion_atom_site_label_3
_geom_torsion_atom_site_label_4
_geom_torsion
C5A N1A C1A C2A 175.7(3)
C4A N1A C1A C2A -0.4(4)
C5A N1A C1A Au1A -2.2(5)
C4A N1A C1A Au1A -178.4(2)
C5B N1B C1B C2B 172.6(3)
C4B N1B C1B C2B -5.1(5)
C5B N1B C1B Au1B -4.4(5)
C4B N1B C1B Au1B 177.8(2)
C7B C6B C14B C15B 67.5(5)
C5B C6B C14B C15B -108.0(5)
C7B C6B C14B C16B -55.1(6)
C5B C6B C14B C16B 129.3(5)
C13A C11A C10A C9A -66.8(5)
C12A C11A C10A C9A 56.6(6)
C13A C11A C10A C5A 107.0(5)
C12A C11A C10A C5A -129.5(5)
C9A C10A C5A C6A 4.6(6)
C11A C10A C5A C6A -169.3(4)
C9A C10A C5A N1A -172.2(4)
C11A C10A C5A N1A 13.8(6)
C1A N1A C5A C10A -86.4(5)
C4A N1A C5A C10A 89.6(5)
C1A N1A C5A C6A 96.7(5)
C4A N1A C5A C6A -87.4(4)
N1A C1A C2A C3A 13.7(4)
Au1A C1A C2A C3A -168.5(3)
N1A C1A C2A C17A 132.7(3)
Au1A C1A C2A C17A -49.6(5)
N1A C1A C2A C25A -107.7(4)
Au1A C1A C2A C25A 70.0(4)
C4A C3A C2A C1A -21.8(4)
C4A C3A C2A C17A -142.7(4)
C4A C3A C2A C25A 98.3(5)
C18A C17A C2A C1A -175.3(3)
C22A C17A C2A C1A 65.0(5)
C18A C17A C2A C3A -60.8(4)
C22A C17A C2A C3A 179.5(4)
C18A C17A C2A C25A 62.3(5)
C22A C17A C2A C25A -57.4(5)
C7B C6B C5B C10B -5.6(7)
C14B C6B C5B C10B 170.0(4)
C7B C6B C5B N1B 173.7(4)
C14B C6B C5B N1B -10.7(7)
C1B N1B C5B C6B 92.5(5)
C4B N1B C5B C6B -89.8(5)
C1B N1B C5B C10B -88.1(5)
C4B N1B C5B C10B 89.6(4)
N1B C1B C2B C17B 137.7(3)
Au1B C1B C2B C17B -45.7(5)
N1B C1B C2B C3B 16.8(4)
Au1B C1B C2B C3B -166.6(3)
N1B C1B C2B C25B -103.1(4)
Au1B C1B C2B C25B 73.6(4)
C18B C17B C2B C1B -176.9(3)
C22B C17B C2B C1B 62.2(5)
C18B C17B C2B C3B -60.2(5)
C22B C17B C2B C3B 178.8(4)
C18B C17B C2B C25B 63.3(4)
C22B C17B C2B C25B -57.6(5)
C4B C3B C2B C1B -22.0(5)
C4B C3B C2B C17B -146.8(4)
C4B C3B C2B C25B 93.8(4)
C23B C25B C2B C1B 172.3(3)
C24B C25B C2B C1B -68.9(4)
C23B C25B C2B C17B -62.3(5)
C24B C25B C2B C17B 56.5(5)
C23B C25B C2B C3B 59.5(4)
C24B C25B C2B C3B 178.2(4)
C10A C5A C6A C7A -3.9(6)
N1A C5A C6A C7A 173.0(4)
C10A C5A C6A C14A 170.0(4)
N1A C5A C6A C14A -13.1(6)
C5A C6A C7A C8A -0.9(7)
C14A C6A C7A C8A -175.0(4)
C22B C17B C18B C19B 61.1(5)
C2B C17B C18B C19B -62.6(4)
C5A C10A C9A C8A -0.7(7)
C11A C10A C9A C8A 173.5(4)
C6A C7A C8A C9A 4.6(7)
C10A C9A C8A C7A -3.8(7)
C21A C24A C25A C23A 59.6(4)
C21A C24A C25A C2A -60.8(5)
C1A C2A C25A C23A 174.8(3)
C3A C2A C25A C23A 59.6(5)
C17A C2A C25A C23A -61.7(5)
C1A C2A C25A C24A -66.1(5)
C3A C2A C25A C24A 178.8(4)
C17A C2A C25A C24A 57.5(5)
C18B C17B C22B C21B -60.6(4)
C2B C17B C22B C21B 60.6(5)
C17B C18B C19B C20B -59.9(4)
C17B C18B C19B C23B 58.4(5)
C6B C5B C10B C9B 6.1(6)
N1B C5B C10B C9B -173.3(4)
C6B C5B C10B C11B -168.0(4)
N1B C5B C10B C11B 12.6(6)
C1B N1B C4B C26B 111.2(4)
C5B N1B C4B C26B -66.5(5)
C1B N1B C4B C27B -128.0(4)
C5B N1B C4B C27B 54.2(4)
C1B N1B C4B C3B -9.2(4)
C5B N1B C4B C3B 173.1(3)
C2B C3B C4B N1B 18.8(4)
C2B C3B C4B C26B -100.8(4)
C2B C3B C4B C27B 136.5(4)
C7B C8B C9B C10B -3.4(7)
C5B C10B C9B C8B -1.5(7)
C11B C10B C9B C8B 172.8(4)
C9B C10B C11B C12B 55.6(6)
C5B C10B C11B C12B -130.4(5)
C9B C10B C11B C13B -68.3(5)
C5B C10B C11B C13B 105.7(5)
C23B C25B C24B C21B 60.4(5)
C2B C25B C24B C21B -60.0(5)
C2A C3A C4A C26A -96.4(4)
C2A C3A C4A N1A 20.8(4)
C2A C3A C4A C27A 139.9(4)
C1A N1A C4A C26A 106.9(4)
C5A N1A C4A C26A -69.4(4)
C1A N1A C4A C3A -13.3(4)
C5A N1A C4A C3A 170.4(3)
C1A N1A C4A C27A -131.9(4)
C5A N1A C4A C27A 51.8(5)
C7A C6A C14A C16A -53.4(6)
C5A C6A C14A C16A 132.8(5)
C7A C6A C14A C15A 68.7(5)
C5A C6A C14A C15A -105.1(5)
C9B C8B C7B C6B 4.0(7)
C5B C6B C7B C8B 0.5(7)
C14B C6B C7B C8B -175.3(4)
C24B C25B C23B C19B -61.5(4)
C2B C25B C23B C19B 59.8(4)
C18B C19B C23B C25B -57.1(5)
C20B C19B C23B C25B 61.6(5)
C18B C19B C20B C21B 59.5(4)
C23B C19B C20B C21B -60.1(5)
C18A C17A C22A C21A -60.0(5)
C2A C17A C22A C21A 60.1(5)
C17A C22A C21A C24A -59.6(5)
C17A C22A C21A C20A 61.0(5)
C25A C24A C21A C22A 60.3(5)
C25A C24A C21A C20A -59.7(5)
C19B C20B C21B C22B -60.6(5)
C19B C20B C21B C24B 59.8(4)
C17B C22B C21B C20B 61.2(4)
C17B C22B C21B C24B -59.6(5)
C25B C24B C21B C20B -60.7(5)
C25B C24B C21B C22B 60.4(5)
C22A C17A C18A C19A 60.0(4)
C2A C17A C18A C19A -62.0(4)
C24A C25A C23A C19A -61.4(4)
C2A C25A C23A C19A 59.8(4)
C22A C21A C20A C19A -60.7(5)
C24A C21A C20A C19A 59.2(5)
C25A C23A C19A C18A -57.1(5)
C25A C23A C19A C20A 62.0(5)
C17A C18A C19A C23A 58.3(5)
C17A C18A C19A C20A -60.6(5)
C21A C20A C19A C23A -59.6(5)
C21A C20A C19A C18A 60.3(5)
